data_7160360
loop_
_publ_author_name
'Zhou, Yuxiu'
'Li, Xiaoyong'
'Liu, Xiaokang'
'Huang, Danfeng'
'Wang, Ke-Hu'
'Wang, Junjiao'
'Hu, Yulai'

_publ_section_title
;
 Synthesis of Di/Trifluoromethyl Bis(1,2,4-triazoline)spiranes and
 1,2,4-Triazoles via 1,3-Dipolar Cycloaddition of Nitrilimines and
 Carbodiimides
;
_journal_name_full 'Organic &amp; Biomolecular Chemistry'
_journal_paper_doi 10.1039/D4OB01821D
_journal_year 2025
_chemical_formula_moiety 'C23 H26 F4 N6'
_chemical_formula_sum 'C23 H26 F4 N6'
_chemical_formula_weight 462.50
_space_group_crystal_system triclinic
_space_group_IT_number 2
_space_group_name_Hall '-P 1'
_space_group_name_H-M_alt 'P -1'
_atom_sites_solution_hydrogens geom
_atom_sites_solution_primary direct
_audit_creation_date 2023-03-21
_audit_creation_method
;
Olex2 1.3-ac4
(compiled 2019.04.23 svn.r3594 for Rigaku Oxford Diffraction, GUI svn.r5739)
;
_audit_update_record
;
2023-03-21 deposited with the CCDC.	2025-02-03 downloaded from the CCDC.
;
_cell_angle_alpha 84.4953(15)
_cell_angle_beta 88.2625(15)
_cell_angle_gamma 89.6565(15)
_cell_formula_units_Z 4
_cell_length_a 9.52305(17)
_cell_length_b 13.1270(2)
_cell_length_c 18.3358(3)
_cell_measurement_reflns_used 15631
_cell_measurement_temperature 150.00(10)
_cell_measurement_theta_max 76.1840
_cell_measurement_theta_min 2.3970
_cell_volume 2280.51(7)
_computing_cell_refinement 'CrysAlisPro 1.171.41.113a (Rigaku OD, 2021)'
_computing_data_collection 'CrysAlisPro 1.171.41.113a (Rigaku OD, 2021)'
_computing_data_reduction 'CrysAlisPro 1.171.41.113a (Rigaku OD, 2021)'
_computing_molecular_graphics 'Olex2 (Dolomanov et al., 2009)'
_computing_publication_material 'Olex2 (Dolomanov et al., 2009)'
_computing_structure_refinement 'ShelXL (Sheldrick, 2015)'
_computing_structure_solution 'ShelXS (Sheldrick, 2008)'
_diffrn_ambient_environment N~2~
_diffrn_ambient_temperature 150.00(10)
_diffrn_detector 'Hybrid Pixel Array Detector'
_diffrn_detector_area_resol_mean 10.0000
_diffrn_detector_type HyPix
_diffrn_measured_fraction_theta_full 0.997
_diffrn_measured_fraction_theta_max 0.942
_diffrn_measurement_details
;
List of Runs (angles in degrees, time in seconds):

  # Type    Start    End  Width  t~exp~   \w     \q     \k     \f   Frames
#--------------------------------------------------------------------------
  1  \w     26.00  54.00   0.50    0.05    --   44.32  57.00 -60.00   56
  2  \w     69.00 118.00   0.50    0.05    --   44.32  57.00 -60.00   98
  3  \w    138.00 164.00   0.50    0.20    --  109.62  30.00-180.00   52
  4  \w    148.00 173.00   0.50    0.20    --  109.62  45.00-120.00   50
  5  \w    100.00 144.00   0.50    0.20    --  109.62  45.00-120.00   88
  6  \w    -26.00  22.00   0.50    0.05    --   44.32 -19.00-150.00   96
  7  \w    -31.00  11.00   0.50    0.05    --   44.32 -19.00 -90.00   84
  8  \w    -23.00   2.00   0.50    0.05    --   44.32 -19.00 -60.00   50
  9  \w    -18.00  19.00   0.50    0.05    --   44.32 -19.00   0.00   74
 10  \w    -30.00  36.00   0.50    0.05    --   44.32 -37.00 150.00  132
 11  \w     37.00  72.00   0.50    0.20    --  109.62 -94.00  60.00   70
 12  \w     59.00 109.00   0.50    0.20    --  109.62-125.00   0.00  100
 13  \w     38.00  82.00   0.50    0.05    --   44.32-108.00-174.00   88
 14  \w      9.00  35.00   0.50    0.05    --   44.32-108.00-174.00   52
 15  \w     82.00 107.00   0.50    0.20    --  109.62-108.00-174.00   50
 16  \w     72.00 103.00   0.50    0.20    --  109.62 -77.00-180.00   62
 17  \w     40.00  68.00   0.50    0.20    --  109.62 -61.00-120.00   56
 18  \w     37.00  67.00   0.50    0.20    --  109.62 -61.00 -90.00   60
 19  \w     69.00  95.00   0.50    0.20    --  109.62 -77.00 -30.00   52
 20  \w     40.00  89.00   0.50    0.20    --  109.62 -77.00   0.00   98
 21  \w     39.00  65.00   0.50    0.20    --  109.62 -77.00 -30.00   52
 22  \w     91.00 124.00   0.50    0.20    --  109.62 108.00 -77.00   66
 23  \w    128.00 167.00   0.50    0.20    --  109.62 108.00 -77.00   78
 24  \w    100.00 175.00   0.50    0.20    --  109.62 125.00-120.00  150
 25  \w     49.00 119.00   0.50    0.05    --   44.32 179.00  90.00  140
 26  \w    -74.00 -28.00   0.50    0.20    -- -100.00  61.00  30.00   92
 27  \w    -53.00 -28.00   0.50    0.20    -- -100.00  45.00  30.00   50
 28  \w    -74.00 -38.00   0.50    0.20    -- -100.00  61.00 -60.00   72
 29  \w    -54.00 -29.00   0.50    0.20    -- -100.00  45.00 -90.00   50
 30  \w    -54.00 -25.00   0.50    0.20    -- -100.00  45.00-120.00   58
 31  \w    -70.00 -26.00   0.50    0.20    -- -100.00  61.00-180.00   88
 32  \w   -107.00 -71.00   0.50    0.20    -- -100.00 108.00 -77.00   72
 33  \w   -112.00 -54.00   0.50    0.20    -- -100.00 125.00 -90.00  116
 34  \w   -121.00 -95.00   0.50    0.20    -- -100.00 140.00  15.41   52
 35  \w   -106.00 -40.00   0.50    0.20    -- -100.00 125.00 150.00  132
 36  \w   -107.00 -60.00   0.50    0.20    -- -100.00 125.00  90.00   94
 37  \w   -109.00 -27.00   0.50    0.20    -- -100.00 115.00  59.71  164
 38  \w    -59.00 -33.00   0.50    0.20    -- -100.00 140.00  15.41   52
 39  \w    -73.00 -48.00   0.50    0.05    --  -44.32 108.00 -77.00   50
 40  \w   -143.00 -70.00   0.50    0.20    -- -100.00 -15.00 -90.00  146
 41  \w   -177.00 -80.00   0.50    0.20    -- -100.00 -30.00  30.00  194
 42  \w   -164.00-139.00   0.50    0.20    -- -100.00 -61.00 -90.00   50
 43  \w   -134.00 -80.00   0.50    0.20    -- -100.00 -61.00 -90.00  108
 44  \w   -120.00 -90.00   0.50    0.20    -- -100.00-108.00-174.00   60
 45  \w   -167.00-144.50   0.50    0.20    -- -100.00-125.00  90.00   45
;
_diffrn_measurement_device 'four-circle diffractometer'
_diffrn_measurement_device_type 'ROD, Synergy Custom system, HyPix'
_diffrn_measurement_method '\w scans'
_diffrn_orient_matrix_type 'CrysAlisPro convention (1999,Acta A55,543-557)'
_diffrn_orient_matrix_UB_11 -0.0528719000
_diffrn_orient_matrix_UB_12 -0.0952898000
_diffrn_orient_matrix_UB_13 0.0484034000
_diffrn_orient_matrix_UB_21 0.0728161000
_diffrn_orient_matrix_UB_22 0.0377067000
_diffrn_orient_matrix_UB_23 0.0662781000
_diffrn_orient_matrix_UB_31 -0.1345246000
_diffrn_orient_matrix_UB_32 0.0583016000
_diffrn_orient_matrix_UB_33 0.0198876000
_diffrn_radiation_monochromator mirror
_diffrn_radiation_probe x-ray
_diffrn_radiation_type 'Cu K\a'
_diffrn_radiation_wavelength 1.54184
_diffrn_reflns_av_R_equivalents 0.0307
_diffrn_reflns_av_unetI/netI 0.0310
_diffrn_reflns_Laue_measured_fraction_full 0.997
_diffrn_reflns_Laue_measured_fraction_max 0.942
_diffrn_reflns_limit_h_max 11
_diffrn_reflns_limit_h_min -11
_diffrn_reflns_limit_k_max 16
_diffrn_reflns_limit_k_min -16
_diffrn_reflns_limit_l_max 22
_diffrn_reflns_limit_l_min -22
_diffrn_reflns_number 26437
_diffrn_reflns_point_group_measured_fraction_full 0.997
_diffrn_reflns_point_group_measured_fraction_max 0.942
_diffrn_reflns_theta_full 67.684
_diffrn_reflns_theta_max 76.349
_diffrn_reflns_theta_min 2.422
_diffrn_source 'Rotating-anode X-ray tube'
_diffrn_source_type 'Rigaku (Cu) X-ray Source'
_exptl_absorpt_coefficient_mu 0.897
_exptl_absorpt_correction_T_max 1.00000
_exptl_absorpt_correction_T_min 0.62976
_exptl_absorpt_correction_type multi-scan
_exptl_absorpt_process_details
;
CrysAlisPro 1.171.41.113a (Rigaku Oxford Diffraction, 2021)
Empirical absorption correction using spherical harmonics,
implemented in SCALE3 ABSPACK scaling algorithm.
;
_exptl_crystal_colour 'clear light colourless'
_exptl_crystal_colour_lustre clear
_exptl_crystal_colour_modifier light
_exptl_crystal_colour_primary colourless
_exptl_crystal_density_diffrn 1.347
_exptl_crystal_description block
_exptl_crystal_F_000 968
_exptl_crystal_size_max 0.05
_exptl_crystal_size_mid 0.03
_exptl_crystal_size_min 0.02
_refine_diff_density_max 0.557
_refine_diff_density_min -0.222
_refine_diff_density_rms 0.039
_refine_ls_extinction_coef 0.00210(19)
_refine_ls_extinction_expression Fc^*^=kFc[1+0.001xFc^2^\l^3^/sin(2\q)]^-1/4^
_refine_ls_extinction_method 'SHELXL-2018/3 (Sheldrick 2018)'
_refine_ls_goodness_of_fit_ref 1.047
_refine_ls_hydrogen_treatment constr
_refine_ls_matrix_type full
_refine_ls_number_parameters 604
_refine_ls_number_reflns 9012
_refine_ls_number_restraints 0
_refine_ls_restrained_S_all 1.047
_refine_ls_R_factor_all 0.0466
_refine_ls_R_factor_gt 0.0406
_refine_ls_shift/su_max 0.001
_refine_ls_shift/su_mean 0.000
_refine_ls_structure_factor_coef Fsqd
_refine_ls_weighting_details 'w=1/[\s^2^(Fo^2^)+(0.0512P)^2^+0.7138P] where P=(Fo^2^+2Fc^2^)/3'
_refine_ls_weighting_scheme calc
_refine_ls_wR_factor_gt 0.1054
_refine_ls_wR_factor_ref 0.1091
_reflns_Friedel_coverage 0.000
_reflns_number_gt 7855
_reflns_number_total 9012
_reflns_threshold_expression 'I > 2\s(I)'
_cod_data_source_file d4ob01821d2.cif
_cod_data_source_block d3-0321_auto
_cod_database_code 7160360
_shelx_shelxl_version_number 2018/3
_shelx_space_group_comment
;
The symmetry employed for this shelxl refinement is uniquely defined
by the following loop, which should always be used as a source of
symmetry information in preference to the above space-group names.
They are only intended as comments.
;
_shelx_estimated_absorpt_t_max 0.982
_shelx_estimated_absorpt_t_min 0.957
_reflns_odcompleteness_completeness 99.79
_reflns_odcompleteness_iscentric 1
_reflns_odcompleteness_theta 66.97
_olex2_refinement_description
;
1. Fixed Uiso
 At 1.2 times of:
  All C(H) groups
 At 1.5 times of:
  All C(H,H,H) groups
2.a Ternary CH refined with riding coordinates:
 C3(H3), C5(H5), C12(H12), C21(H21), C26(H26), C28(H28), C29(H29), C32(H32)
2.b Aromatic/amide H refined with riding coordinates:
 C7(H7), C8(H8), C9(H9), C10(H10), C11(H11), C16(H16), C17(H17), C18(H18),
 C19(H19), C20(H20), C36(H36), C37(H37), C38(H38), C39(H39), C40(H40), C42(H42),
  C43(H43), C44(H44), C45(H45), C46(H46)
2.c Idealised Me refined as rotating group:
 C13(H13A,H13B,H13C), C14(H14A,H14B,H14C), C22(H22A,H22B,H22C), C23(H23A,H23B,
 H23C), C30(H30A,H30B,H30C), C31(H31A,H31B,H31C), C33(H33A,H33B,H33C), C34(H34A,
 H34B,H34C)
;
_olex2_submission_special_instructions 'No special instructions were received'
_oxdiff_exptl_absorpt_empirical_details
;
Empirical correction (ABSPACK) includes:
- Absorption correction using spherical harmonics
- Frame scaling
;
_oxdiff_exptl_absorpt_empirical_full_max 3.103
_oxdiff_exptl_absorpt_empirical_full_min 0.557

loop_
_space_group_symop_operation_xyz
'x, y, z'
'-x, -y, -z'

loop_
_atom_site_label
_atom_site_type_symbol
_atom_site_fract_x
_atom_site_fract_y
_atom_site_fract_z
_atom_site_U_iso_or_equiv
_atom_site_adp_type
_atom_site_occupancy
_atom_site_site_symmetry_order
_atom_site_calc_flag
_atom_site_refinement_flags_posn
_atom_site_refinement_flags_adp
_atom_site_refinement_flags_occupancy
_atom_site_disorder_assembly
_atom_site_disorder_group
F1 F 0.51591(11) 0.39802(8) 0.07517(6) 0.0512(3) Uani 1 1 d . . . . .
F2 F 0.29365(10) 0.38765(7) 0.10440(5) 0.0428(2) Uani 1 1 d . . . . .
F3 F 0.72838(11) -0.16159(8) 0.23927(7) 0.0533(3) Uani 1 1 d . . . . .
F4 F 0.60375(12) -0.17043(7) 0.14387(5) 0.0482(2) Uani 1 1 d . . . . .
N1 N 0.53087(13) 0.19431(9) 0.27056(7) 0.0300(3) Uani 1 1 d . . . . .
N2 N 0.50870(13) 0.29429(9) 0.24120(7) 0.0306(3) Uani 1 1 d . . . . .
N3 N 0.42984(12) 0.18751(8) 0.16373(6) 0.0264(2) Uani 1 1 d . . . . .
N4 N 0.36904(12) 0.04834(9) 0.25841(7) 0.0292(3) Uani 1 1 d . . . . .
N5 N 0.40919(12) -0.05385(8) 0.25940(7) 0.0294(3) Uani 1 1 d . . . . .
N6 N 0.58094(12) 0.04360(9) 0.20403(7) 0.0283(2) Uani 1 1 d . . . . .
C1 C 0.47735(14) 0.11878(10) 0.22556(8) 0.0261(3) Uani 1 1 d . . . . .
C2 C 0.45066(14) 0.28639(10) 0.17916(8) 0.0280(3) Uani 1 1 d . . . . .
C3 C 0.42311(16) 0.38385(11) 0.13376(9) 0.0354(3) Uani 1 1 d . . . . .
H3 H 0.432256 0.441967 0.164779 0.043 Uiso 1 1 calc R . . . .
C4 C 0.53131(14) -0.05231(10) 0.22678(8) 0.0277(3) Uani 1 1 d . . . . .
C5 C 0.59524(15) -0.15398(11) 0.21612(8) 0.0318(3) Uani 1 1 d . . . . .
H5 H 0.537005 -0.209004 0.243519 0.038 Uiso 1 1 calc R . . . .
C6 C 0.57893(15) 0.17666(12) 0.34241(8) 0.0313(3) Uani 1 1 d . . . . .
C7 C 0.58785(17) 0.07840(13) 0.37823(9) 0.0398(4) Uani 1 1 d . . . . .
H7 H 0.560019 0.020977 0.354381 0.048 Uiso 1 1 calc R . . . .
C8 C 0.63750(18) 0.06476(15) 0.44883(9) 0.0463(4) Uani 1 1 d . . . . .
H8 H 0.644107 -0.002396 0.472906 0.056 Uiso 1 1 calc R . . . .
C9 C 0.6776(2) 0.14743(17) 0.48474(10) 0.0515(5) Uani 1 1 d . . . . .
H9 H 0.710234 0.137446 0.533364 0.062 Uiso 1 1 calc R . . . .
C10 C 0.6694(2) 0.24514(16) 0.44876(10) 0.0529(5) Uani 1 1 d . . . . .
H10 H 0.697070 0.302290 0.472964 0.064 Uiso 1 1 calc R . . . .
C11 C 0.62150(18) 0.26031(14) 0.37809(9) 0.0421(4) Uani 1 1 d . . . . .
H11 H 0.617483 0.327467 0.353795 0.050 Uiso 1 1 calc R . . . .
C12 C 0.36088(15) 0.14434(11) 0.10291(8) 0.0303(3) Uani 1 1 d . . . . .
H12 H 0.380825 0.069162 0.108405 0.036 Uiso 1 1 calc R . . . .
C13 C 0.20179(17) 0.15594(12) 0.10653(10) 0.0404(4) Uani 1 1 d . . . . .
H13A H 0.166237 0.132224 0.155923 0.061 Uiso 1 1 calc GR . . . .
H13B H 0.160100 0.114977 0.070855 0.061 Uiso 1 1 calc GR . . . .
H13C H 0.176595 0.228079 0.095137 0.061 Uiso 1 1 calc GR . . . .
C14 C 0.4225(2) 0.18534(14) 0.02831(9) 0.0441(4) Uani 1 1 d . . . . .
H14A H 0.392635 0.256514 0.016950 0.066 Uiso 1 1 calc GR . . . .
H14B H 0.389366 0.143764 -0.009288 0.066 Uiso 1 1 calc GR . . . .
H14C H 0.525324 0.182137 0.029253 0.066 Uiso 1 1 calc GR . . . .
C15 C 0.25601(14) 0.07452(10) 0.30469(7) 0.0270(3) Uani 1 1 d . . . . .
C16 C 0.17829(15) -0.00297(11) 0.34445(8) 0.0315(3) Uani 1 1 d . . . . .
H16 H 0.201389 -0.072707 0.340237 0.038 Uiso 1 1 calc R . . . .
C17 C 0.06764(17) 0.02206(13) 0.38994(9) 0.0404(4) Uani 1 1 d . . . . .
H17 H 0.015345 -0.030981 0.417049 0.048 Uiso 1 1 calc R . . . .
C18 C 0.03170(17) 0.12322(13) 0.39669(9) 0.0389(4) Uani 1 1 d . . . . .
H18 H -0.044313 0.139757 0.428236 0.047 Uiso 1 1 calc R . . . .
C19 C 0.10818(16) 0.19961(12) 0.35680(8) 0.0337(3) Uani 1 1 d . . . . .
H19 H 0.084209 0.269181 0.361101 0.040 Uiso 1 1 calc R . . . .
C20 C 0.21917(15) 0.17656(11) 0.31065(8) 0.0317(3) Uani 1 1 d . . . . .
H20 H 0.270087 0.229966 0.283133 0.038 Uiso 1 1 calc R . . . .
C21 C 0.71776(15) 0.08021(11) 0.17138(9) 0.0345(3) Uani 1 1 d . . . . .
H21 H 0.706357 0.155340 0.157754 0.041 Uiso 1 1 calc R . . . .
C22 C 0.83626(17) 0.06885(14) 0.22529(11) 0.0465(4) Uani 1 1 d . . . . .
H22A H 0.810160 0.103294 0.268863 0.070 Uiso 1 1 calc GR . . . .
H22B H 0.921869 0.099879 0.202150 0.070 Uiso 1 1 calc GR . . . .
H22C H 0.853156 -0.003934 0.239618 0.070 Uiso 1 1 calc GR . . . .
C23 C 0.75489(18) 0.03332(14) 0.10049(10) 0.0441(4) Uani 1 1 d . . . . .
H23A H 0.780532 -0.038771 0.111702 0.066 Uiso 1 1 calc GR . . . .
H23B H 0.834344 0.070298 0.075389 0.066 Uiso 1 1 calc GR . . . .
H23C H 0.673705 0.038241 0.068736 0.066 Uiso 1 1 calc GR . . . .
F5 F 1.05555(11) -0.09257(8) 0.07908(6) 0.0503(3) Uani 1 1 d . . . . .
F6 F 1.27270(10) -0.11125(7) 0.11028(5) 0.0420(2) Uani 1 1 d . . . . .
F7 F 0.96046(12) -0.65689(8) 0.12873(6) 0.0547(3) Uani 1 1 d . . . . .
F8 F 0.81669(10) -0.65955(8) 0.22235(8) 0.0601(3) Uani 1 1 d . . . . .
N7 N 1.00473(12) -0.30422(9) 0.26988(7) 0.0282(2) Uani 1 1 d . . . . .
N8 N 1.03425(12) -0.20387(9) 0.24285(7) 0.0296(3) Uani 1 1 d . . . . .
N9 N 1.12027(12) -0.30869(8) 0.16332(6) 0.0253(2) Uani 1 1 d . . . . .
N10 N 1.16724(12) -0.45109(8) 0.25684(7) 0.0270(2) Uani 1 1 d . . . . .
N11 N 1.12954(12) -0.55260(8) 0.25319(7) 0.0284(2) Uani 1 1 d . . . . .
N12 N 0.96404(11) -0.45169(8) 0.19988(7) 0.0274(2) Uani 1 1 d . . . . .
C24 C 1.06443(13) -0.37875(10) 0.22393(7) 0.0248(3) Uani 1 1 d . . . . .
C25 C 1.10043(14) -0.21042(10) 0.18114(8) 0.0277(3) Uani 1 1 d . . . . .
C26 C 1.13873(17) -0.11182(11) 0.13823(9) 0.0364(3) Uani 1 1 d . . . . .
H26 H 1.127243 -0.054997 0.170567 0.044 Uiso 1 1 calc R . . . .
C27 C 1.01212(14) -0.54871(10) 0.21942(8) 0.0274(3) Uani 1 1 d . . . . .
C28 C 0.95355(16) -0.64839(11) 0.20258(9) 0.0356(3) Uani 1 1 d . . . . .
H28 H 1.008613 -0.705393 0.228317 0.043 Uiso 1 1 calc R . . . .
C29 C 0.83070(15) -0.41249(11) 0.16842(9) 0.0354(3) Uani 1 1 d . . . . .
H29 H 0.841591 -0.336628 0.158805 0.042 Uiso 1 1 calc R . . . .
C30 C 0.70571(16) -0.43023(14) 0.22172(11) 0.0458(4) Uani 1 1 d . . . . .
H30A H 0.688800 -0.503883 0.231725 0.069 Uiso 1 1 calc GR . . . .
H30B H 0.622220 -0.397001 0.200174 0.069 Uiso 1 1 calc GR . . . .
H30C H 0.725615 -0.401232 0.267601 0.069 Uiso 1 1 calc GR . . . .
C31 C 0.80394(19) -0.45187(15) 0.09472(10) 0.0485(4) Uani 1 1 d . . . . .
H31A H 0.889368 -0.444247 0.063551 0.073 Uiso 1 1 calc GR . . . .
H31B H 0.727436 -0.412447 0.070926 0.073 Uiso 1 1 calc GR . . . .
H31C H 0.777763 -0.524290 0.102219 0.073 Uiso 1 1 calc GR . . . .
C32 C 1.19975(15) -0.35063(11) 0.10260(8) 0.0291(3) Uani 1 1 d . . . . .
H32 H 1.174282 -0.424656 0.104533 0.035 Uiso 1 1 calc R . . . .
C33 C 1.15789(18) -0.30190(13) 0.02771(9) 0.0406(4) Uani 1 1 d . . . . .
H33A H 1.055323 -0.302218 0.024701 0.061 Uiso 1 1 calc GR . . . .
H33B H 1.199494 -0.340876 -0.010551 0.061 Uiso 1 1 calc GR . . . .
H33C H 1.191887 -0.231217 0.020732 0.061 Uiso 1 1 calc GR . . . .
C34 C 1.35779(15) -0.34678(12) 0.11215(9) 0.0345(3) Uani 1 1 d . . . . .
H34A H 1.388830 -0.275343 0.107110 0.052 Uiso 1 1 calc GR . . . .
H34B H 1.405727 -0.383765 0.074601 0.052 Uiso 1 1 calc GR . . . .
H34C H 1.380576 -0.378764 0.160879 0.052 Uiso 1 1 calc GR . . . .
C35 C 0.94923(14) -0.32423(11) 0.34173(8) 0.0302(3) Uani 1 1 d . . . . .
C36 C 0.93185(16) -0.42374(12) 0.37468(9) 0.0375(3) Uani 1 1 d . . . . .
H36 H 0.959004 -0.480412 0.348840 0.045 Uiso 1 1 calc R . . . .
C37 C 0.87482(18) -0.43966(15) 0.44524(9) 0.0450(4) Uani 1 1 d . . . . .
H37 H 0.863008 -0.507562 0.467524 0.054 Uiso 1 1 calc R . . . .
C38 C 0.8349(2) -0.35811(17) 0.48368(9) 0.0509(4) Uani 1 1 d . . . . .
H38 H 0.796626 -0.369625 0.532208 0.061 Uiso 1 1 calc R . . . .
C39 C 0.8513(2) -0.25944(16) 0.45054(10) 0.0518(5) Uani 1 1 d . . . . .
H39 H 0.823434 -0.203105 0.476557 0.062 Uiso 1 1 calc R . . . .
C40 C 0.90782(18) -0.24170(13) 0.38007(9) 0.0403(4) Uani 1 1 d . . . . .
H40 H 0.918365 -0.173650 0.357889 0.048 Uiso 1 1 calc R . . . .
C41 C 1.27297(13) -0.42820(10) 0.30490(7) 0.0254(3) Uani 1 1 d . . . . .
C42 C 1.30856(15) -0.32712(11) 0.31369(8) 0.0303(3) Uani 1 1 d . . . . .
H42 H 1.262020 -0.272251 0.286623 0.036 Uiso 1 1 calc R . . . .
C43 C 1.41208(15) -0.30692(12) 0.36205(8) 0.0323(3) Uani 1 1 d . . . . .
H43 H 1.434735 -0.237993 0.368364 0.039 Uiso 1 1 calc R . . . .
C44 C 1.48255(16) -0.38554(13) 0.40108(9) 0.0383(3) Uani 1 1 d . . . . .
H44 H 1.553527 -0.371235 0.433912 0.046 Uiso 1 1 calc R . . . .
C45 C 1.44787(17) -0.48584(13) 0.39150(9) 0.0398(4) Uani 1 1 d . . . . .
H45 H 1.495780 -0.540411 0.418148 0.048 Uiso 1 1 calc R . . . .
C46 C 1.34465(15) -0.50778(11) 0.34377(8) 0.0309(3) Uani 1 1 d . . . . .
H46 H 1.322775 -0.576869 0.337548 0.037 Uiso 1 1 calc R . . . .

loop_
_atom_site_aniso_label
_atom_site_aniso_U_11
_atom_site_aniso_U_22
_atom_site_aniso_U_33
_atom_site_aniso_U_23
_atom_site_aniso_U_13
_atom_site_aniso_U_12
F1 0.0557(6) 0.0427(5) 0.0511(6) 0.0136(4) 0.0088(5) -0.0089(4)
F2 0.0455(5) 0.0323(5) 0.0501(6) 0.0011(4) -0.0097(4) 0.0081(4)
F3 0.0425(5) 0.0380(5) 0.0806(8) -0.0087(5) -0.0177(5) 0.0152(4)
F4 0.0643(6) 0.0388(5) 0.0421(5) -0.0111(4) 0.0081(5) 0.0001(4)
N1 0.0339(6) 0.0241(6) 0.0318(6) -0.0013(5) -0.0034(5) 0.0007(5)
N2 0.0326(6) 0.0219(5) 0.0368(7) -0.0010(5) 0.0002(5) 0.0004(4)
N3 0.0291(6) 0.0208(5) 0.0287(6) -0.0001(4) -0.0009(4) 0.0006(4)
N4 0.0290(6) 0.0206(5) 0.0366(6) 0.0009(5) 0.0071(5) 0.0016(4)
N5 0.0311(6) 0.0200(5) 0.0360(6) 0.0006(5) 0.0031(5) 0.0020(4)
N6 0.0247(5) 0.0223(5) 0.0371(6) 0.0002(5) 0.0041(5) 0.0021(4)
C1 0.0256(6) 0.0236(6) 0.0285(7) -0.0006(5) 0.0016(5) 0.0008(5)
C2 0.0274(6) 0.0224(6) 0.0339(7) -0.0023(5) 0.0020(5) -0.0002(5)
C3 0.0401(8) 0.0260(7) 0.0396(8) 0.0005(6) -0.0029(6) -0.0014(6)
C4 0.0286(7) 0.0220(6) 0.0319(7) 0.0009(5) -0.0007(5) 0.0014(5)
C5 0.0314(7) 0.0259(7) 0.0377(8) -0.0030(6) 0.0020(6) 0.0040(5)
C6 0.0288(7) 0.0373(8) 0.0276(7) -0.0028(6) 0.0012(5) 0.0050(6)
C7 0.0406(8) 0.0419(9) 0.0357(8) 0.0018(7) -0.0016(6) 0.0046(7)
C8 0.0423(9) 0.0575(11) 0.0366(9) 0.0066(8) 0.0025(7) 0.0120(8)
C9 0.0507(10) 0.0751(13) 0.0289(8) -0.0071(8) -0.0025(7) 0.0171(9)
C10 0.0624(11) 0.0625(12) 0.0365(9) -0.0179(9) -0.0057(8) 0.0123(9)
C11 0.0481(9) 0.0424(9) 0.0370(9) -0.0108(7) -0.0018(7) 0.0079(7)
C12 0.0351(7) 0.0234(6) 0.0329(7) -0.0041(5) -0.0025(6) -0.0003(5)
C13 0.0360(8) 0.0351(8) 0.0505(10) -0.0035(7) -0.0096(7) -0.0020(6)
C14 0.0584(10) 0.0434(9) 0.0302(8) -0.0019(7) 0.0016(7) 0.0009(8)
C15 0.0256(6) 0.0289(7) 0.0259(7) -0.0012(5) 0.0001(5) 0.0012(5)
C16 0.0344(7) 0.0291(7) 0.0308(7) -0.0026(6) 0.0024(6) -0.0035(6)
C17 0.0418(8) 0.0408(9) 0.0382(8) -0.0046(7) 0.0117(7) -0.0100(7)
C18 0.0356(8) 0.0454(9) 0.0362(8) -0.0106(7) 0.0097(6) -0.0012(6)
C19 0.0344(7) 0.0342(8) 0.0330(8) -0.0061(6) -0.0001(6) 0.0055(6)
C20 0.0326(7) 0.0284(7) 0.0331(7) 0.0005(6) 0.0026(6) 0.0019(6)
C21 0.0261(7) 0.0267(7) 0.0491(9) 0.0011(6) 0.0084(6) -0.0008(5)
C22 0.0286(8) 0.0468(10) 0.0645(12) -0.0087(8) 0.0008(7) -0.0022(7)
C23 0.0398(9) 0.0444(9) 0.0459(10) 0.0018(7) 0.0135(7) 0.0047(7)
F5 0.0539(6) 0.0430(5) 0.0501(6) 0.0146(4) -0.0012(5) 0.0136(4)
F6 0.0435(5) 0.0305(5) 0.0509(6) -0.0014(4) 0.0095(4) -0.0077(4)
F7 0.0668(7) 0.0466(6) 0.0553(6) -0.0217(5) -0.0237(5) 0.0102(5)
F8 0.0373(5) 0.0364(5) 0.1072(10) -0.0109(6) 0.0034(6) -0.0125(4)
N7 0.0312(6) 0.0219(5) 0.0311(6) -0.0021(5) 0.0019(5) 0.0007(4)
N8 0.0312(6) 0.0220(5) 0.0355(7) -0.0020(5) 0.0002(5) 0.0008(4)
N9 0.0276(5) 0.0199(5) 0.0280(6) -0.0010(4) 0.0007(4) 0.0008(4)
N10 0.0274(6) 0.0197(5) 0.0338(6) 0.0000(4) -0.0072(5) -0.0002(4)
N11 0.0296(6) 0.0208(5) 0.0348(6) -0.0016(5) -0.0047(5) -0.0003(4)
N12 0.0231(5) 0.0223(5) 0.0368(6) -0.0012(5) -0.0065(5) -0.0001(4)
C24 0.0240(6) 0.0220(6) 0.0284(7) -0.0012(5) -0.0025(5) 0.0009(5)
C25 0.0280(6) 0.0207(6) 0.0341(7) -0.0020(5) -0.0009(5) 0.0021(5)
C26 0.0418(8) 0.0250(7) 0.0412(8) 0.0013(6) 0.0040(7) 0.0035(6)
C27 0.0271(6) 0.0224(6) 0.0328(7) -0.0018(5) -0.0024(5) -0.0001(5)
C28 0.0317(7) 0.0265(7) 0.0496(9) -0.0059(6) -0.0094(6) -0.0016(6)
C29 0.0284(7) 0.0278(7) 0.0504(9) -0.0019(6) -0.0138(6) 0.0029(5)
C30 0.0260(7) 0.0447(9) 0.0680(12) -0.0114(8) -0.0057(7) 0.0035(6)
C31 0.0446(9) 0.0507(10) 0.0510(10) -0.0028(8) -0.0207(8) 0.0004(8)
C32 0.0324(7) 0.0249(7) 0.0302(7) -0.0051(5) 0.0010(5) 0.0004(5)
C33 0.0480(9) 0.0443(9) 0.0295(8) -0.0035(7) -0.0030(7) 0.0010(7)
C34 0.0302(7) 0.0332(8) 0.0393(8) -0.0022(6) 0.0056(6) 0.0028(6)
C35 0.0266(6) 0.0353(7) 0.0287(7) -0.0028(6) -0.0027(5) -0.0028(5)
C36 0.0362(8) 0.0384(8) 0.0369(8) 0.0014(6) 0.0008(6) -0.0027(6)
C37 0.0391(8) 0.0566(10) 0.0373(9) 0.0070(8) -0.0029(7) -0.0099(7)
C38 0.0495(10) 0.0748(13) 0.0280(8) -0.0040(8) 0.0017(7) -0.0130(9)
C39 0.0610(11) 0.0623(12) 0.0342(9) -0.0167(8) 0.0038(8) -0.0066(9)
C40 0.0467(9) 0.0424(9) 0.0331(8) -0.0101(7) -0.0010(7) -0.0047(7)
C41 0.0235(6) 0.0288(7) 0.0237(6) -0.0019(5) -0.0006(5) 0.0004(5)
C42 0.0315(7) 0.0277(7) 0.0316(7) -0.0008(6) -0.0033(6) -0.0013(5)
C43 0.0319(7) 0.0353(8) 0.0304(7) -0.0071(6) -0.0004(6) -0.0049(6)
C44 0.0350(8) 0.0476(9) 0.0340(8) -0.0098(7) -0.0099(6) 0.0020(7)
C45 0.0417(8) 0.0412(9) 0.0369(8) -0.0034(7) -0.0133(7) 0.0100(7)
C46 0.0335(7) 0.0281(7) 0.0313(7) -0.0030(6) -0.0036(6) 0.0045(6)

loop_
_atom_type_symbol
_atom_type_description
_atom_type_scat_dispersion_real
_atom_type_scat_dispersion_imag
_atom_type_scat_source
C C 0.0181 0.0091 'International Tables Vol C Tables 4.2.6.8 and 6.1.1.4'
H H 0.0000 0.0000 'International Tables Vol C Tables 4.2.6.8 and 6.1.1.4'
F F 0.0727 0.0534 'International Tables Vol C Tables 4.2.6.8 and 6.1.1.4'
N N 0.0311 0.0180 'International Tables Vol C Tables 4.2.6.8 and 6.1.1.4'

loop_
_geom_angle_atom_site_label_1
_geom_angle_atom_site_label_2
_geom_angle_atom_site_label_3
_geom_angle
_geom_angle_site_symmetry_1
_geom_angle_site_symmetry_3
_geom_angle_publ_flag
N2 N1 C1 113.11(11) . . ?
N2 N1 C6 118.96(12) . . ?
C6 N1 C1 127.07(12) . . ?
C2 N2 N1 105.10(11) . . ?
C1 N3 C12 119.27(11) . . ?
C2 N3 C1 108.35(11) . . ?
C2 N3 C12 132.11(12) . . ?
N5 N4 C1 112.80(10) . . ?
N5 N4 C15 118.83(11) . . ?
C15 N4 C1 125.65(11) . . ?
C4 N5 N4 105.11(11) . . ?
C1 N6 C21 118.91(11) . . ?
C4 N6 C1 108.41(11) . . ?
C4 N6 C21 132.30(11) . . ?
N1 C1 N3 99.12(10) . . ?
N1 C1 N4 117.59(11) . . ?
N1 C1 N6 114.90(11) . . ?
N3 C1 N4 114.08(11) . . ?
N3 C1 N6 113.03(11) . . ?
N6 C1 N4 98.96(10) . . ?
N2 C2 N3 114.18(12) . . ?
N2 C2 C3 116.19(12) . . ?
N3 C2 C3 129.55(13) . . ?
F1 C3 C2 111.54(12) . . ?
F2 C3 F1 105.33(12) . . ?
F2 C3 C2 113.09(12) . . ?
N5 C4 N6 114.63(12) . . ?
N5 C4 C5 116.11(12) . . ?
N6 C4 C5 129.20(12) . . ?
F3 C5 F4 105.32(12) . . ?
F3 C5 C4 112.18(12) . . ?
F4 C5 C4 111.48(12) . . ?
C7 C6 N1 121.88(14) . . ?
C7 C6 C11 119.38(15) . . ?
C11 C6 N1 118.73(14) . . ?
C8 C7 C6 119.76(16) . . ?
C9 C8 C7 121.04(17) . . ?
C8 C9 C10 119.08(16) . . ?
C11 C10 C9 120.79(18) . . ?
C10 C11 C6 119.95(17) . . ?
N3 C12 C13 112.84(12) . . ?
N3 C12 C14 112.42(12) . . ?
C13 C12 C14 111.66(14) . . ?
C16 C15 N4 119.46(12) . . ?
C16 C15 C20 119.32(13) . . ?
C20 C15 N4 121.20(12) . . ?
C17 C16 C15 119.80(14) . . ?
C16 C17 C18 121.09(15) . . ?
C19 C18 C17 118.91(14) . . ?
C18 C19 C20 121.13(14) . . ?
C19 C20 C15 119.75(14) . . ?
N6 C21 C22 113.06(13) . . ?
N6 C21 C23 112.36(13) . . ?
C22 C21 C23 112.15(13) . . ?
N8 N7 C24 112.85(11) . . ?
N8 N7 C35 119.23(11) . . ?
C35 N7 C24 126.56(12) . . ?
C25 N8 N7 105.27(11) . . ?
C24 N9 C32 119.22(10) . . ?
C25 N9 C24 108.27(11) . . ?
C25 N9 C32 131.92(12) . . ?
N11 N10 C24 112.80(10) . . ?
N11 N10 C41 119.16(11) . . ?
C41 N10 C24 125.92(11) . . ?
C27 N11 N10 105.21(11) . . ?
C24 N12 C29 118.84(11) . . ?
C27 N12 C24 108.41(10) . . ?
C27 N12 C29 132.38(12) . . ?
N7 C24 N9 99.10(10) . . ?
N7 C24 N10 117.26(11) . . ?
N7 C24 N12 115.10(11) . . ?
N9 C24 N10 114.58(11) . . ?
N9 C24 N12 112.50(11) . . ?
N10 C24 N12 99.11(10) . . ?
N8 C25 N9 114.22(12) . . ?
N8 C25 C26 116.35(12) . . ?
N9 C25 C26 129.37(13) . . ?
F5 C26 C25 111.30(13) . . ?
F6 C26 F5 105.42(13) . . ?
F6 C26 C25 112.88(12) . . ?
N11 C27 N12 114.47(12) . . ?
N11 C27 C28 116.34(12) . . ?
N12 C27 C28 129.04(12) . . ?
F7 C28 C27 110.77(13) . . ?
F8 C28 F7 105.41(13) . . ?
F8 C28 C27 112.97(12) . . ?
N12 C29 C30 112.74(13) . . ?
N12 C29 C31 112.43(13) . . ?
C31 C29 C30 112.07(14) . . ?
N9 C32 C33 112.67(12) . . ?
N9 C32 C34 112.25(11) . . ?
C33 C32 C34 111.88(13) . . ?
C36 C35 N7 121.84(13) . . ?
C36 C35 C40 119.54(14) . . ?
C40 C35 N7 118.60(14) . . ?
C37 C36 C35 119.74(16) . . ?
C38 C37 C36 120.91(17) . . ?
C37 C38 C39 119.15(16) . . ?
C40 C39 C38 120.94(17) . . ?
C39 C40 C35 119.71(17) . . ?
C42 C41 N10 121.23(12) . . ?
C46 C41 N10 119.52(12) . . ?
C46 C41 C42 119.25(13) . . ?
C43 C42 C41 119.93(13) . . ?
C44 C43 C42 120.97(14) . . ?
C43 C44 C45 118.85(14) . . ?
C46 C45 C44 121.17(14) . . ?
C45 C46 C41 119.82(14) . . ?

loop_
_geom_bond_atom_site_label_1
_geom_bond_atom_site_label_2
_geom_bond_distance
_geom_bond_site_symmetry_2
_geom_bond_publ_flag
F1 C3 1.3697(19) . ?
F2 C3 1.3589(18) . ?
F3 C5 1.3493(18) . ?
F4 C5 1.3624(18) . ?
N1 N2 1.3874(16) . ?
N1 C1 1.4534(17) . ?
N1 C6 1.4055(19) . ?
N2 C2 1.2929(19) . ?
N3 C1 1.4608(17) . ?
N3 C2 1.3716(17) . ?
N3 C12 1.4717(18) . ?
N4 N5 1.3913(16) . ?
N4 C1 1.4658(17) . ?
N4 C15 1.4117(17) . ?
N5 C4 1.2908(18) . ?
N6 C1 1.4636(17) . ?
N6 C4 1.3701(18) . ?
N6 C21 1.4805(18) . ?
C2 C3 1.484(2) . ?
C4 C5 1.4910(18) . ?
C6 C7 1.393(2) . ?
C6 C11 1.399(2) . ?
C7 C8 1.387(2) . ?
C8 C9 1.384(3) . ?
C9 C10 1.388(3) . ?
C10 C11 1.383(2) . ?
C12 C13 1.522(2) . ?
C12 C14 1.523(2) . ?
C15 C16 1.396(2) . ?
C15 C20 1.396(2) . ?
C16 C17 1.382(2) . ?
C17 C18 1.385(2) . ?
C18 C19 1.381(2) . ?
C19 C20 1.384(2) . ?
C21 C22 1.520(2) . ?
C21 C23 1.522(2) . ?
F5 C26 1.3654(19) . ?
F6 C26 1.3602(18) . ?
F7 C28 1.369(2) . ?
F8 C28 1.3472(18) . ?
N7 N8 1.3894(16) . ?
N7 C24 1.4535(17) . ?
N7 C35 1.4061(19) . ?
N8 C25 1.2883(19) . ?
N9 C24 1.4621(17) . ?
N9 C25 1.3714(17) . ?
N9 C32 1.4754(17) . ?
N10 N11 1.3904(16) . ?
N10 C24 1.4625(17) . ?
N10 C41 1.4104(17) . ?
N11 C27 1.2930(18) . ?
N12 C24 1.4637(17) . ?
N12 C27 1.3695(17) . ?
N12 C29 1.4797(17) . ?
C25 C26 1.490(2) . ?
C27 C28 1.4884(19) . ?
C29 C30 1.522(2) . ?
C29 C31 1.521(2) . ?
C32 C33 1.522(2) . ?
C32 C34 1.522(2) . ?
C35 C36 1.394(2) . ?
C35 C40 1.396(2) . ?
C36 C37 1.386(2) . ?
C37 C38 1.382(3) . ?
C38 C39 1.385(3) . ?
C39 C40 1.384(2) . ?
C41 C42 1.3968(19) . ?
C41 C46 1.3941(19) . ?
C42 C43 1.389(2) . ?
C43 C44 1.381(2) . ?
C44 C45 1.388(2) . ?
C45 C46 1.385(2) . ?
